data_9005376
loop_
_publ_author_name
'Barbier, J.'

_publ_section_title
;
 Crystal structures of sapphirine and surinamite analogues
 in the MgO-Ga2O3-GeO2 system
;
_journal_name_full 'European Journal of Mineralogy'
_journal_page_first 1283
_journal_page_last 1293
_journal_volume 10
_journal_year 1998
_chemical_formula_sum 'Ga3.557 Ge1.225 Mg2.218 O10'
_chemical_name_mineral Sapphirine
_space_group_IT_number 2
_symmetry_space_group_name_Hall '-P 1'
_symmetry_space_group_name_H-M 'P -1'
_cell_angle_alpha 63.82
_cell_angle_beta 84.77
_cell_angle_gamma 65.32
_cell_length_a 8.822
_cell_length_b 9.794
_cell_length_c 10.256
_cell_formula_units_Z 4
_cell_volume 717.875
_database_code_amcsd 0006761
_exptl_crystal_density_diffrn 5.097
_cod_original_formula_sum 'Mg2.218 Ga3.557 Ge1.225 O10'
_cod_database_code 9005376

loop_
_space_group_symop_operation_xyz
x,y,z
-x,-y,-z

loop_
_atom_site_label
_atom_site_fract_x
_atom_site_fract_y
_atom_site_fract_z
_atom_site_occupancy
_atom_site_U_iso_or_equiv
MgM1 -0.16399 0.85163 -0.54427 0.20600 0.00600
GaM1 -0.16399 0.85163 -0.54427 0.79400 0.00600
MgM2 -0.85269 0.16275 0.04998 0.18800 0.00630
GaM2 -0.85269 0.16275 0.04998 0.81200 0.00630
MgM3 -0.05656 0.94779 -0.34829 0.60100 0.00630
GaM3 -0.05656 0.94779 -0.34829 0.39900 0.00630
MgM4 -0.05560 0.94000 -0.84570 0.92300 0.00570
GaM4 -0.05560 0.94000 -0.84570 0.07700 0.00570
MgM5 -0.37060 0.64370 -0.43530 1.00000 0.00560
MgM6 -0.35620 0.62980 0.04850 1.00000 0.00680
MgM7 -0.25571 0.74314 0.25285 0.10000 0.00660
GaM7 -0.25571 0.74314 0.25285 0.90000 0.00660
MgM8 0.50000 0.00000 0.00000 0.46600 0.00660
GaM8 0.50000 0.00000 0.00000 0.53400 0.00660
MgM9 0.00000 0.50000 0.50000 0.37000 0.00660
GaM9 0.00000 0.50000 0.50000 0.63000 0.00660
GaT1 -0.24815 0.35968 0.41894 0.54000 0.00550
GeT1 -0.24815 0.35968 0.41894 0.46000 0.00550
GaT2 -0.24858 0.35407 -0.08501 0.40000 0.00550
GeT2 -0.24858 0.35407 -0.08501 0.60000 0.00550
GaT3 -0.35083 0.24904 0.22088 0.46000 0.00550
GeT3 -0.35083 0.24904 0.22088 0.54000 0.00550
GaT4 -0.36222 0.24790 0.72147 0.55000 0.00560
GeT4 -0.36222 0.24790 0.72147 0.45000 0.00560
GaT5 -0.05744 0.57169 -0.19520 0.82000 0.00550
GeT5 -0.05744 0.57169 -0.19520 0.18000 0.00550
GaT6 -0.42955 0.94146 -0.31117 0.78000 0.00550
GeT6 -0.42955 0.94146 -0.31117 0.22000 0.00550
O1 -0.37920 0.86600 -0.62280 1.00000 0.00710
O2 -0.37600 0.87180 -0.11910 1.00000 0.00670
O3 -0.16390 0.05750 0.28470 1.00000 0.00620
O4 -0.16710 0.05820 0.78380 1.00000 0.00690
O5 -0.26790 0.96140 -0.42200 1.00000 0.01010
O6 -0.26820 0.93780 -0.92340 1.00000 0.00810
O7 -0.05560 0.16470 0.47940 1.00000 0.00770
O8 -0.05950 0.16560 -0.01920 1.00000 0.00640
O9 -0.12780 0.62310 -0.37950 1.00000 0.00580
O10 -0.13530 0.62170 0.12780 1.00000 0.00780
O11 -0.32110 0.40950 -0.26520 1.00000 0.00740
O12 -0.32190 0.41230 0.23420 1.00000 0.00630
O13 -0.03780 0.73470 -0.17520 1.00000 0.01000
O14 -0.06200 0.73030 -0.66180 1.00000 0.00740
O15 -0.21610 0.52130 -0.08250 1.00000 0.00900
O16 -0.22440 0.53360 0.42630 1.00000 0.00870
O17 -0.41170 0.32130 0.52920 1.00000 0.00750
O18 -0.40930 0.32310 0.02880 1.00000 0.00690
O19 -0.52000 0.21570 0.32050 1.00000 0.00980
O20 -0.46660 0.77520 0.16920 1.00000 0.00950

loop_
_cod_related_entry_id
_cod_related_entry_database
_cod_related_entry_code
1 AMCSD 0006761
